data_7019505
loop_
_publ_author_name
'Tan, Chunhong'
'Jin, Meiliang'
'Ma, Xiao'
'Zhu, Qilong'
'Huang, Yihui'
'Wang, Yanlong'
'Hu, Shengmin'
'Sheng, Tianlu'
'Wu, Xintao'

_publ_section_title
;
 In situ synthesis of nickel tiara-like clusters with two different
 thiolate bridges.
;
_journal_issue 27
_journal_name_full 'Dalton transactions (Cambridge, England : 2003)'
_journal_page_first 8472
_journal_page_last 8476
_journal_paper_doi 10.1039/c2dt30524k
_journal_volume 41
_journal_year 2012
_chemical_formula_sum 'C30 H72 Ni6 S12'
_chemical_formula_weight 1169.86
_chemical_name_systematic
;
?
;
_space_group_IT_number 14
_symmetry_cell_setting monoclinic
_symmetry_space_group_name_Hall '-P 2ybc'
_symmetry_space_group_name_H-M 'P 1 21/c 1'
_atom_sites_solution_hydrogens geom
_atom_sites_solution_primary direct
_atom_sites_solution_secondary difmap
_audit_creation_method SHELXL-97
_cell_angle_alpha 90.00
_cell_angle_beta 112.96(5)
_cell_angle_gamma 90.00
_cell_formula_units_Z 2
_cell_length_a 10.042(8)
_cell_length_b 21.578(14)
_cell_length_c 12.936(10)
_cell_measurement_temperature 293(2)
_cell_measurement_theta_max 27.5010
_cell_measurement_theta_min 2.2027
_cell_volume 2581(3)
_computing_cell_refinement 'CrystalClear (Rigaku Inc., 2008)'
_computing_data_collection 'CrystalClear (Rigaku Inc., 2008)'
_computing_data_reduction 'CrystalClear (Rigaku Inc., 2008)'
_computing_structure_refinement 'SHELXL-97 (Sheldrick, 1997)'
_computing_structure_solution 'SHELXS-97 (Sheldrick, 1990)'
_diffrn_ambient_temperature 293(2)
_diffrn_detector_area_resol_mean 28.5714
_diffrn_measured_fraction_theta_full 0.986
_diffrn_measured_fraction_theta_max 0.986
_diffrn_measurement_device_type 'Saturn724+ (2x2 bin mode)'
_diffrn_measurement_method CCD_Profile_fitting
_diffrn_radiation_monochromator graphite
_diffrn_radiation_source 'fine-focus sealed tube'
_diffrn_radiation_type MoK\a
_diffrn_radiation_wavelength 0.71073
_diffrn_reflns_av_R_equivalents 0.0568
_diffrn_reflns_av_sigmaI/netI 0.0526
_diffrn_reflns_limit_h_max 11
_diffrn_reflns_limit_h_min -11
_diffrn_reflns_limit_k_max 25
_diffrn_reflns_limit_k_min -25
_diffrn_reflns_limit_l_max 15
_diffrn_reflns_limit_l_min -15
_diffrn_reflns_number 16214
_diffrn_reflns_theta_full 25.00
_diffrn_reflns_theta_max 25.00
_diffrn_reflns_theta_min 2.39
_exptl_absorpt_coefficient_mu 2.650
_exptl_absorpt_correction_T_max 1.0000
_exptl_absorpt_correction_T_min 0.8160
_exptl_absorpt_correction_type multi-scan
_exptl_absorpt_process_details 'RIGAKU/MSC(2004), CrystalClear Version 1.3.6'
_exptl_crystal_colour black
_exptl_crystal_density_diffrn 1.505
_exptl_crystal_density_method 'not measured'
_exptl_crystal_description cuboid
_exptl_crystal_F_000 1224
_exptl_crystal_size_max 0.2
_exptl_crystal_size_mid 0.1
_exptl_crystal_size_min 0.1
_refine_diff_density_max 1.060
_refine_diff_density_min -0.583
_refine_diff_density_rms 0.109
_refine_ls_extinction_method none
_refine_ls_goodness_of_fit_ref 1.090
_refine_ls_hydrogen_treatment constr
_refine_ls_matrix_type full
_refine_ls_number_parameters 234
_refine_ls_number_reflns 4463
_refine_ls_number_restraints 12
_refine_ls_restrained_S_all 1.097
_refine_ls_R_factor_all 0.0890
_refine_ls_R_factor_gt 0.0769
_refine_ls_shift/su_max 0.000
_refine_ls_shift/su_mean 0.000
_refine_ls_structure_factor_coef Fsqd
_refine_ls_weighting_details 'calc w=1/[\s^2^(Fo^2^)+(0.0492P)^2^+13.9810P] where P=(Fo^2^+2Fc^2^)/3'
_refine_ls_weighting_scheme calc
_refine_ls_wR_factor_gt 0.1514
_refine_ls_wR_factor_ref 0.1585
_reflns_number_gt 3949
_reflns_number_total 4463
_reflns_threshold_expression >2sigma(I)
_cod_data_source_file c2dt30524k.txt
_cod_data_source_block 3
_cod_depositor_comments
;
The following automatic conversions were performed:

'_symmetry_cell_setting' value 'MONOCLINIC' changed to 'monoclinic'
according to /home/saulius/struct/CIF-dictionaries/cif_core.dic
dictionary named 'cif_core.dic' version 2.4.1 from
2010-06-29.

'_exptl_absorpt_correction_type' value 'Multi-scan'
changed to 'multi-scan' according to
/home/saulius/struct/CIF-dictionaries/cif_core.dic dictionary named
'cif_core.dic' version 2.4.1 from 2010-06-29.

Automatic conversion script
Id: cif_fix_values 1891 2012-01-12 08:04:46Z andrius 
;
_cod_original_sg_symbol_H-M P2(1)/C
_cod_database_code 7019505

loop_
_symmetry_equiv_pos_as_xyz
'x, y, z'
'-x, y+1/2, -z+1/2'
'-x, -y, -z'
'x, -y-1/2, z-1/2'

loop_
_atom_site_label
_atom_site_type_symbol
_atom_site_fract_x
_atom_site_fract_y
_atom_site_fract_z
_atom_site_U_iso_or_equiv
_atom_site_adp_type
_atom_site_occupancy
_atom_site_symmetry_multiplicity
_atom_site_calc_flag
_atom_site_refinement_flags
_atom_site_disorder_assembly
_atom_site_disorder_group
Ni1 Ni 0.01603(10) -0.36861(4) 0.49747(7) 0.0356(3) Uani 1 1 d . . .
Ni2 Ni 0.00366(9) -0.42625(4) 0.29487(7) 0.0354(3) Uani 1 1 d . . .
Ni3 Ni 0.01266(10) -0.44056(5) 0.69798(7) 0.0366(3) Uani 1 1 d . . .
S1 S 0.1779(2) -0.37109(9) 0.42058(15) 0.0388(4) Uani 1 1 d . . .
S2 S -0.1318(2) -0.35346(10) 0.32269(16) 0.0414(5) Uani 1 1 d . . .
S3 S 0.13974(19) -0.49853(9) 0.26705(15) 0.0372(4) Uani 1 1 d . . .
S4 S -0.1700(2) -0.49057(10) 0.19529(15) 0.0408(5) Uani 1 1 d . . .
S5 S -0.1470(2) -0.38079(9) 0.57047(16) 0.0392(4) Uani 1 1 d . . .
S6 S 0.1655(2) -0.37497(10) 0.67434(16) 0.0451(5) Uani 1 1 d . . .
C1 C 0.2423(14) -0.2985(6) 0.2709(11) 0.100(4) Uani 1 1 d . . .
H1A H 0.2265 -0.2602 0.2301 0.150 Uiso 1 1 calc R . .
H1B H 0.1959 -0.3317 0.2201 0.150 Uiso 1 1 calc R . .
H1C H 0.3442 -0.3065 0.3061 0.150 Uiso 1 1 calc R . .
C2 C 0.2592(13) -0.2489(5) 0.4517(9) 0.082(3) Uani 1 1 d . . .
H2A H 0.2697 -0.2101 0.4193 0.123 Uiso 1 1 calc R . .
H2B H 0.3530 -0.2652 0.4965 0.123 Uiso 1 1 calc R . .
H2C H 0.2055 -0.2426 0.4981 0.123 Uiso 1 1 calc R . .
C3 C 0.1797(9) -0.2940(4) 0.3596(7) 0.0443(19) Uani 1 1 d . . .
H3A H 0.0794 -0.2798 0.3231 0.053 Uiso 1 1 calc R . .
C4 C -0.4190(9) -0.3562(5) 0.1769(7) 0.064(3) Uani 1 1 d . . .
H4A H -0.5161 -0.3686 0.1639 0.096 Uiso 1 1 calc R . .
H4B H -0.3900 -0.3750 0.1217 0.096 Uiso 1 1 calc R . .
H4C H -0.4149 -0.3119 0.1716 0.096 Uiso 1 1 calc R . .
C5 C -0.3185(8) -0.3768(4) 0.2926(6) 0.0454(19) Uani 1 1 d . . .
H5A H -0.3231 -0.4215 0.2979 0.054 Uiso 1 1 calc R . .
H5B H -0.3497 -0.3587 0.3481 0.054 Uiso 1 1 calc R . .
C6 C -0.2252(16) -0.4398(7) -0.0083(11) 0.118(5) Uani 1 1 d U . .
H6A H -0.2302 -0.4439 -0.0836 0.177 Uiso 1 1 calc R . .
H6B H -0.1652 -0.4050 0.0273 0.177 Uiso 1 1 calc R . .
H6C H -0.3207 -0.4333 -0.0100 0.177 Uiso 1 1 calc R . .
C7 C -0.2324(14) -0.5546(6) 0.0003(9) 0.096(4) Uani 1 1 d U . .
H7A H -0.2323 -0.5568 -0.0738 0.144 Uiso 1 1 calc R . .
H7B H -0.3301 -0.5562 -0.0045 0.144 Uiso 1 1 calc R . .
H7C H -0.1790 -0.5890 0.0440 0.144 Uiso 1 1 calc R . .
C8 C -0.1640(9) -0.4959(4) 0.0546(6) 0.0426(18) Uani 1 1 d . . .
H8A H -0.0620 -0.4976 0.0651 0.051 Uiso 1 1 calc R . .
C9 C 0.4219(9) -0.4620(5) 0.3371(8) 0.061(2) Uani 1 1 d . . .
H9A H 0.5173 -0.4615 0.3952 0.091 Uiso 1 1 calc R . .
H9B H 0.3853 -0.4204 0.3222 0.091 Uiso 1 1 calc R . .
H9C H 0.4257 -0.4795 0.2700 0.091 Uiso 1 1 calc R . .
C10 C 0.3241(8) -0.5004(4) 0.3740(7) 0.0420(18) Uani 1 1 d . . .
H10A H 0.3249 -0.4845 0.4443 0.050 Uiso 1 1 calc R . .
H10B H 0.3587 -0.5429 0.3862 0.050 Uiso 1 1 calc R . .
C11 C -0.2293(15) -0.3165(6) 0.7178(11) 0.099(4) Uani 1 1 d . . .
H11A H -0.2218 -0.2798 0.7617 0.149 Uiso 1 1 calc R . .
H11B H -0.1886 -0.3509 0.7670 0.149 Uiso 1 1 calc R . .
H11C H -0.3292 -0.3247 0.6728 0.149 Uiso 1 1 calc R . .
C12 C -0.2115(13) -0.2559(5) 0.5559(9) 0.080(3) Uani 1 1 d . . .
H12A H -0.1983 -0.2166 0.5934 0.120 Uiso 1 1 calc R . .
H12B H -0.3129 -0.2634 0.5153 0.120 Uiso 1 1 calc R . .
H12C H -0.1637 -0.2555 0.5045 0.120 Uiso 1 1 calc R . .
C13 C -0.1476(10) -0.3071(4) 0.6422(7) 0.054(2) Uani 1 1 d . . .
H13A H -0.0474 -0.2961 0.6891 0.064 Uiso 1 1 calc R . .
C14B C 0.454(2) -0.3937(12) 0.8079(17) 0.082(7) Uani 0.50 1 d P A 1
H14A H 0.5434 -0.4131 0.8152 0.122 Uiso 0.50 1 calc PR A 1
H14B H 0.4252 -0.4087 0.8659 0.122 Uiso 0.50 1 calc PR A 1
H14C H 0.4674 -0.3496 0.8148 0.122 Uiso 0.50 1 calc PR A 1
C15B C 0.3426(8) -0.4085(5) 0.6983(7) 0.060(2) Uani 0.50 1 d P A 1
H15A H 0.3328 -0.4532 0.6911 0.072 Uiso 0.50 1 calc PR A 1
H15B H 0.3735 -0.3938 0.6404 0.072 Uiso 0.50 1 calc PR A 1
C14A C 0.454(2) -0.3556(12) 0.738(4) 0.17(2) Uani 0.50 1 d P A 2
H14D H 0.5484 -0.3716 0.7510 0.257 Uiso 0.50 1 calc PR A 2
H14E H 0.4536 -0.3381 0.8057 0.257 Uiso 0.50 1 calc PR A 2
H14F H 0.4291 -0.3242 0.6806 0.257 Uiso 0.50 1 calc PR A 2
C15A C 0.3426(8) -0.4085(5) 0.6983(7) 0.060(2) Uani 0.50 1 d P A 2
H15C H 0.3664 -0.4406 0.7552 0.072 Uiso 0.50 1 calc PR A 2
H15D H 0.3420 -0.4267 0.6296 0.072 Uiso 0.50 1 calc PR A 2

loop_
_atom_site_aniso_label
_atom_site_aniso_U_11
_atom_site_aniso_U_22
_atom_site_aniso_U_33
_atom_site_aniso_U_23
_atom_site_aniso_U_13
_atom_site_aniso_U_12
Ni1 0.0337(5) 0.0387(6) 0.0329(5) 0.0008(4) 0.0114(4) -0.0022(4)
Ni2 0.0298(5) 0.0446(6) 0.0313(5) 0.0010(4) 0.0115(4) 0.0008(4)
Ni3 0.0343(5) 0.0454(6) 0.0298(5) 0.0006(4) 0.0121(4) -0.0052(4)
S1 0.0350(10) 0.0415(11) 0.0385(10) 0.0037(8) 0.0129(8) 0.0002(8)
S2 0.0317(9) 0.0535(12) 0.0370(10) 0.0050(9) 0.0113(8) 0.0057(8)
S3 0.0343(9) 0.0454(11) 0.0353(9) 0.0012(8) 0.0174(8) -0.0001(8)
S4 0.0339(10) 0.0560(13) 0.0304(9) 0.0014(8) 0.0104(8) -0.0021(8)
S5 0.0383(10) 0.0401(11) 0.0394(10) 0.0012(8) 0.0154(8) -0.0028(8)
S6 0.0394(11) 0.0537(13) 0.0371(10) 0.0012(9) 0.0094(9) -0.0111(9)
C1 0.128(11) 0.080(9) 0.126(11) 0.010(8) 0.086(10) 0.007(8)
C2 0.116(9) 0.051(6) 0.081(7) -0.010(5) 0.040(7) -0.026(6)
C3 0.043(4) 0.044(5) 0.052(5) 0.010(4) 0.026(4) -0.004(4)
C4 0.033(4) 0.091(7) 0.059(6) 0.008(5) 0.009(4) -0.006(5)
C5 0.033(4) 0.060(5) 0.048(4) -0.001(4) 0.020(4) -0.003(4)
C6 0.152(9) 0.124(8) 0.089(7) 0.012(6) 0.060(7) 0.033(7)
C7 0.123(8) 0.104(7) 0.064(6) -0.013(5) 0.039(6) -0.037(6)
C8 0.047(4) 0.052(5) 0.026(3) 0.003(3) 0.011(3) -0.001(4)
C9 0.037(5) 0.077(7) 0.069(6) 0.019(5) 0.021(4) 0.007(4)
C10 0.036(4) 0.045(5) 0.048(4) 0.009(4) 0.021(4) 0.000(3)
C11 0.135(11) 0.078(8) 0.118(10) 0.004(7) 0.086(10) 0.006(8)
C12 0.115(9) 0.055(6) 0.083(7) 0.001(5) 0.053(7) 0.011(6)
C13 0.064(6) 0.052(5) 0.049(5) -0.010(4) 0.027(4) -0.006(4)
C14B 0.042(11) 0.11(2) 0.075(14) 0.029(13) 0.007(10) -0.004(12)
C15B 0.033(4) 0.091(7) 0.055(5) 0.017(5) 0.017(4) -0.011(4)
C14A 0.036(12) 0.09(2) 0.31(5) 0.08(3) -0.01(2) -0.027(12)
C15A 0.033(4) 0.091(7) 0.055(5) 0.017(5) 0.017(4) -0.011(4)

loop_
_atom_type_symbol
_atom_type_description
_atom_type_scat_dispersion_real
_atom_type_scat_dispersion_imag
_atom_type_scat_source
C C 0.0033 0.0016 'International Tables Vol C Tables 4.2.6.8 and 6.1.1.4'
H H 0.0000 0.0000 'International Tables Vol C Tables 4.2.6.8 and 6.1.1.4'
Ni Ni 0.3393 1.1124 'International Tables Vol C Tables 4.2.6.8 and 6.1.1.4'
S S 0.1246 0.1234 'International Tables Vol C Tables 4.2.6.8 and 6.1.1.4'

loop_
_geom_angle_atom_site_label_1
_geom_angle_atom_site_label_2
_geom_angle_atom_site_label_3
_geom_angle
_geom_angle_site_symmetry_1
_geom_angle_site_symmetry_3
S2 Ni1 S6 175.00(9) . .
S2 Ni1 S5 98.19(10) . .
S6 Ni1 S5 82.31(10) . .
S2 Ni1 S1 81.99(10) . .
S6 Ni1 S1 98.24(10) . .
S5 Ni1 S1 171.70(9) . .
S2 Ni1 Ni2 49.44(7) . .
S6 Ni1 Ni2 134.03(8) . .
S5 Ni1 Ni2 124.58(7) . .
S1 Ni1 Ni2 49.79(7) . .
S3 Ni2 S2 179.69(9) . .
S3 Ni2 S4 81.85(10) . .
S2 Ni2 S4 98.40(10) . .
S3 Ni2 S1 97.95(10) . .
S2 Ni2 S1 81.83(10) . .
S4 Ni2 S1 169.88(8) . .
S3 Ni2 Ni1 130.72(7) . .
S2 Ni2 Ni1 49.26(6) . .
S4 Ni2 Ni1 123.38(8) . .
S1 Ni2 Ni1 49.73(7) . .
S3 Ni2 Ni3 48.94(6) . 3_546
S2 Ni2 Ni3 131.36(7) . 3_546
S4 Ni2 Ni3 49.46(6) . 3_546
S1 Ni2 Ni3 123.43(7) . 3_546
Ni1 Ni2 Ni3 112.77(5) . 3_546
S3 Ni3 S6 175.39(9) 3_546 .
S3 Ni3 S5 98.17(10) 3_546 .
S6 Ni3 S5 82.13(10) . .
S3 Ni3 S4 81.66(10) 3_546 3_546
S6 Ni3 S4 98.73(10) . 3_546
S5 Ni3 S4 171.54(8) . 3_546
S3 Ni3 Ni2 48.93(6) 3_546 3_546
S6 Ni3 Ni2 134.34(8) . 3_546
S5 Ni3 Ni2 124.86(7) . 3_546
S4 Ni3 Ni2 49.22(7) 3_546 3_546
C3 S1 Ni1 107.6(3) . .
C3 S1 Ni2 107.9(3) . .
Ni1 S1 Ni2 80.48(9) . .
C5 S2 Ni1 113.8(3) . .
C5 S2 Ni2 114.6(3) . .
Ni1 S2 Ni2 81.30(8) . .
C10 S3 Ni2 113.8(3) . .
C10 S3 Ni3 114.3(2) . 3_546
Ni2 S3 Ni3 82.12(9) . 3_546
C8 S4 Ni2 107.0(3) . .
C8 S4 Ni3 106.4(3) . 3_546
Ni2 S4 Ni3 81.32(9) . 3_546
C13 S5 Ni1 105.2(3) . .
C13 S5 Ni3 105.8(3) . .
Ni1 S5 Ni3 86.87(9) . .
C15B S6 Ni3 114.0(3) . .
C15B S6 Ni1 115.2(3) . .
Ni3 S6 Ni1 87.39(9) . .
C3 C1 H1A 109.5 . .
C3 C1 H1B 109.5 . .
H1A C1 H1B 109.5 . .
C3 C1 H1C 109.5 . .
H1A C1 H1C 109.5 . .
H1B C1 H1C 109.5 . .
C3 C2 H2A 109.5 . .
C3 C2 H2B 109.5 . .
H2A C2 H2B 109.5 . .
C3 C2 H2C 109.5 . .
H2A C2 H2C 109.5 . .
H2B C2 H2C 109.5 . .
C2 C3 C1 113.2(8) . .
C2 C3 S1 109.6(6) . .
C1 C3 S1 110.1(7) . .
C2 C3 H3A 107.9 . .
C1 C3 H3A 107.9 . .
S1 C3 H3A 107.9 . .
C5 C4 H4A 109.5 . .
C5 C4 H4B 109.5 . .
H4A C4 H4B 109.5 . .
C5 C4 H4C 109.5 . .
H4A C4 H4C 109.5 . .
H4B C4 H4C 109.5 . .
C4 C5 S2 111.3(6) . .
C4 C5 H5A 109.4 . .
S2 C5 H5A 109.4 . .
C4 C5 H5B 109.4 . .
S2 C5 H5B 109.4 . .
H5A C5 H5B 108.0 . .
C8 C6 H6A 109.5 . .
C8 C6 H6B 109.5 . .
H6A C6 H6B 109.5 . .
C8 C6 H6C 109.5 . .
H6A C6 H6C 109.5 . .
H6B C6 H6C 109.5 . .
C8 C7 H7A 109.5 . .
C8 C7 H7B 109.5 . .
H7A C7 H7B 109.5 . .
C8 C7 H7C 109.5 . .
H7A C7 H7C 109.5 . .
H7B C7 H7C 109.5 . .
C6 C8 C7 115.5(9) . .
C6 C8 S4 109.2(7) . .
C7 C8 S4 109.5(6) . .
C6 C8 H8A 107.4 . .
C7 C8 H8A 107.4 . .
S4 C8 H8A 107.4 . .
C10 C9 H9A 109.5 . .
C10 C9 H9B 109.5 . .
H9A C9 H9B 109.5 . .
C10 C9 H9C 109.5 . .
H9A C9 H9C 109.5 . .
H9B C9 H9C 109.5 . .
C9 C10 S3 110.0(5) . .
C9 C10 H10A 109.7 . .
S3 C10 H10A 109.7 . .
C9 C10 H10B 109.7 . .
S3 C10 H10B 109.7 . .
H10A C10 H10B 108.2 . .
C13 C11 H11A 109.5 . .
C13 C11 H11B 109.5 . .
H11A C11 H11B 109.5 . .
C13 C11 H11C 109.5 . .
H11A C11 H11C 109.5 . .
H11B C11 H11C 109.5 . .
C13 C12 H12A 109.5 . .
C13 C12 H12B 109.5 . .
H12A C12 H12B 109.5 . .
C13 C12 H12C 109.5 . .
H12A C12 H12C 109.5 . .
H12B C12 H12C 109.5 . .
C11 C13 C12 113.0(9) . .
C11 C13 S5 108.6(7) . .
C12 C13 S5 109.8(6) . .
C11 C13 H13A 108.4 . .
C12 C13 H13A 108.4 . .
S5 C13 H13A 108.4 . .
C15B C14B H14A 109.5 . .
C15B C14B H14B 109.5 . .
H14A C14B H14B 109.5 . .
C15B C14B H14C 109.5 . .
H14A C14B H14C 109.5 . .
H14B C14B H14C 109.5 . .
C14B C15B S6 113.9(11) . .
C14B C15B H15A 108.8 . .
S6 C15B H15A 108.8 . .
C14B C15B H15B 108.8 . .
S6 C15B H15B 108.8 . .
H15A C15B H15B 107.7 . .
H14D C14A H14E 109.5 . .
H14D C14A H14F 109.5 . .
H14E C14A H14F 109.5 . .

loop_
_geom_bond_atom_site_label_1
_geom_bond_atom_site_label_2
_geom_bond_distance
_geom_bond_site_symmetry_2
Ni1 S2 2.192(3) .
Ni1 S6 2.197(3) .
Ni1 S5 2.202(3) .
Ni1 S1 2.212(3) .
Ni1 Ni2 2.859(2) .
Ni2 S3 2.194(2) .
Ni2 S2 2.197(2) .
Ni2 S4 2.208(2) .
Ni2 S1 2.214(3) .
Ni2 Ni3 2.882(2) 3_546
Ni3 S3 2.194(2) 3_546
Ni3 S6 2.195(2) .
Ni3 S5 2.212(3) .
Ni3 S4 2.216(2) 3_546
Ni3 Ni2 2.882(2) 3_546
S1 C3 1.844(8) .
S2 C5 1.830(7) .
S3 C10 1.829(8) .
S3 Ni3 2.194(2) 3_546
S4 C8 1.848(7) .
S4 Ni3 2.216(2) 3_546
S5 C13 1.843(8) .
S6 C15B 1.831(9) .
C1 C3 1.511(13) .
C1 H1A 0.9600 .
C1 H1B 0.9600 .
C1 H1C 0.9600 .
C2 C3 1.504(12) .
C2 H2A 0.9600 .
C2 H2B 0.9600 .
C2 H2C 0.9600 .
C3 H3A 0.9800 .
C4 C5 1.509(11) .
C4 H4A 0.9600 .
C4 H4B 0.9600 .
C4 H4C 0.9600 .
C5 H5A 0.9700 .
C5 H5B 0.9700 .
C6 C8 1.455(14) .
C6 H6A 0.9600 .
C6 H6B 0.9600 .
C6 H6C 0.9600 .
C7 C8 1.481(13) .
C7 H7A 0.9600 .
C7 H7B 0.9600 .
C7 H7C 0.9600 .
C8 H8A 0.9800 .
C9 C10 1.499(11) .
C9 H9A 0.9600 .
C9 H9B 0.9600 .
C9 H9C 0.9600 .
C10 H10A 0.9700 .
C10 H10B 0.9700 .
C11 C13 1.516(13) .
C11 H11A 0.9600 .
C11 H11B 0.9600 .
C11 H11C 0.9600 .
C12 C13 1.522(12) .
C12 H12A 0.9600 .
C12 H12B 0.9600 .
C12 H12C 0.9600 .
C13 H13A 0.9800 .
C14B C15B 1.46(2) .
C14B H14A 0.9600 .
C14B H14B 0.9600 .
C14B H14C 0.9600 .
C15B H15A 0.9700 .
C15B H15B 0.9700 .
C14A H14D 0.9600 .
C14A H14E 0.9600 .
C14A H14F 0.9600 .
